data_4514272
loop_
_publ_author_name
'Chen, Qiang'
'Feng, Rui'
'Xu, Jian'
'Jia, Yan-Yuan'
'Wang, Ting-Ting'
'Chang, Ze'
'Bu, Xian-He'

_publ_section_title
;
 Kinetic and Thermodynamic Control of Structure Transformations in a
 Family of Cobalt(II)-Organic Frameworks.
;
_journal_issue 40
_journal_name_full 'ACS applied materials &amp; interfaces'
_journal_page_first 35141
_journal_page_last 35149
_journal_paper_doi 10.1021/acsami.7b12925
_journal_volume 9
_journal_year 2017
_chemical_formula_sum 'C75.5 H53 Co3 N12 O17 S2'
_chemical_formula_weight 1641.21
_chemical_name_systematic
; 
 ? 
;
_space_group_IT_number 2
_symmetry_cell_setting triclinic
_symmetry_space_group_name_Hall '-P 1'
_symmetry_space_group_name_H-M 'P -1'
_atom_sites_solution_hydrogens geom
_atom_sites_solution_primary direct
_atom_sites_solution_secondary difmap
_audit_creation_method SHELXL-97
_cell_angle_alpha 100.378(7)
_cell_angle_beta 98.456(9)
_cell_angle_gamma 97.805(6)
_cell_formula_units_Z 2
_cell_length_a 12.585(3)
_cell_length_b 17.882(4)
_cell_length_c 18.000(4)
_cell_measurement_reflns_used 2825
_cell_measurement_temperature 113(2)
_cell_measurement_theta_max 27.4
_cell_measurement_theta_min 3.1
_cell_volume 3886.0(15)
_computing_structure_refinement 'SHELXL-97 (Sheldrick, 1997)'
_computing_structure_solution 'SHELXS-97 (Sheldrick, 1990)'
_diffrn_ambient_temperature 113(2)
_diffrn_measured_fraction_theta_full 0.974
_diffrn_measured_fraction_theta_max 0.974
_diffrn_measurement_device_type 'Rigaku Pilatus 200K'
_diffrn_radiation_monochromator graphite
_diffrn_radiation_source 'fine-focus sealed tube'
_diffrn_radiation_type MoK\a
_diffrn_radiation_wavelength 0.71073
_diffrn_reflns_av_R_equivalents 0.0649
_diffrn_reflns_av_sigmaI/netI 0.0941
_diffrn_reflns_limit_h_max 14
_diffrn_reflns_limit_h_min -14
_diffrn_reflns_limit_k_max 21
_diffrn_reflns_limit_k_min -21
_diffrn_reflns_limit_l_max 21
_diffrn_reflns_limit_l_min -20
_diffrn_reflns_number 28669
_diffrn_reflns_theta_full 25.01
_diffrn_reflns_theta_max 25.01
_diffrn_reflns_theta_min 3.02
_exptl_absorpt_coefficient_mu 0.761
_exptl_absorpt_correction_T_max 0.8752
_exptl_absorpt_correction_T_min 0.8627
_exptl_crystal_colour red
_exptl_crystal_density_diffrn 1.403
_exptl_crystal_density_method 'not measured'
_exptl_crystal_description block
_exptl_crystal_F_000 1678
_exptl_crystal_size_max 0.20
_exptl_crystal_size_mid 0.19
_exptl_crystal_size_min 0.18
_platon_squeeze_details
;
;
_refine_diff_density_max 2.025
_refine_diff_density_min -1.914
_refine_diff_density_rms 0.182
_refine_ls_extinction_method none
_refine_ls_goodness_of_fit_ref 1.073
_refine_ls_hydrogen_treatment mixed
_refine_ls_matrix_type full
_refine_ls_number_parameters 1159
_refine_ls_number_reflns 13336
_refine_ls_number_restraints 746
_refine_ls_restrained_S_all 1.069
_refine_ls_R_factor_all 0.1937
_refine_ls_R_factor_gt 0.1601
_refine_ls_shift/su_max 0.001
_refine_ls_shift/su_mean 0.000
_refine_ls_structure_factor_coef Fsqd
_refine_ls_weighting_details 'calc w=1/[\s^2^(Fo^2^)+(0.0764P)^2^+134.8680P] where P=(Fo^2^+2Fc^2^)/3'
_refine_ls_weighting_scheme calc
_refine_ls_wR_factor_gt 0.3682
_refine_ls_wR_factor_ref 0.3833
_reflns_number_gt 9111
_reflns_number_total 13336
_reflns_threshold_expression >2sigma(I)
_cod_data_source_file am7b12925_si_003.cif
_cod_data_source_block RNA
_cod_original_cell_volume 3885.7(14)
_cod_original_sg_symbol_H-M p-1
_cod_original_formula_sum 'C75.50 H53 Co3 N12 O17 S2'
_cod_database_code 4514272

loop_
_symmetry_equiv_pos_as_xyz
'x, y, z'
'-x, -y, -z'

loop_
_atom_site_label
_atom_site_type_symbol
_atom_site_fract_x
_atom_site_fract_y
_atom_site_fract_z
_atom_site_U_iso_or_equiv
_atom_site_adp_type
_atom_site_occupancy
_atom_site_symmetry_multiplicity
_atom_site_calc_flag
_atom_site_refinement_flags
_atom_site_disorder_assembly
_atom_site_disorder_group
Co1 Co 0.35010(15) 0.56063(10) 0.22758(10) 0.0309(5) Uani 1 1 d . . .
Co2 Co 0.75508(15) 0.71379(9) 0.29105(10) 0.0297(5) Uani 1 1 d . . .
Co3 Co 1.16026(16) 0.78103(12) 0.44878(11) 0.0365(5) Uani 1 1 d . . .
S1 S 0.5084(3) 0.7122(2) 0.2079(2) 0.0374(8) Uani 1 1 d U . .
S2 S 0.9959(3) 0.7891(3) 0.2969(2) 0.0608(13) Uani 1 1 d DU . .
C1 C 0.1277(14) 0.5540(9) 0.1216(10) 0.053(4) Uani 1 1 d . . .
H1 H 0.1041 0.5019 0.1241 0.064 Uiso 1 1 calc R A .
C2 C 0.0731(13) 0.5932(9) 0.0767(10) 0.051(4) Uani 1 1 d . A .
H2 H 0.0064 0.5751 0.0418 0.062 Uiso 1 1 calc R . .
C3 C 0.2225(10) 0.6654(9) 0.1433(7) 0.033(3) Uani 1 1 d . . .
H3 H 0.2793 0.7083 0.1631 0.039 Uiso 1 1 calc R A .
C4 C 0.1164(11) 0.7295(7) 0.0531(7) 0.033(3) Uani 1 1 d . . .
C5 C 0.0846(16) 0.7140(9) -0.0248(12) 0.069(6) Uani 1 1 d . A .
H5 H 0.0716 0.6620 -0.0521 0.082 Uiso 1 1 calc R . .
C6 C 0.0706(14) 0.7735(9) -0.0657(11) 0.062(5) Uani 1 1 d . . .
H6 H 0.0493 0.7624 -0.1200 0.074 Uiso 1 1 calc R A .
C7 C 0.0890(11) 0.8476(8) -0.0242(8) 0.035(3) Uani 1 1 d . A .
C8 C 0.1202(13) 0.8608(10) 0.0537(9) 0.046(4) Uani 1 1 d . . .
H8 H 0.1343 0.9122 0.0825 0.055 Uiso 1 1 calc R A .
C9 C 0.1316(13) 0.8011(8) 0.0910(9) 0.042(4) Uani 1 1 d . A .
H9 H 0.1508 0.8118 0.1453 0.050 Uiso 1 1 calc R . .
C10 C 0.0714(10) 0.9111(8) -0.0677(8) 0.032(3) Uani 1 1 d . . .
C11 C 0.0154(11) 0.8957(8) -0.1397(8) 0.036(3) Uani 1 1 d . A .
H11 H -0.0156 0.8437 -0.1624 0.044 Uiso 1 1 calc R . .
C12 C 0.0006(12) 0.9504(9) -0.1820(8) 0.042(4) Uani 1 1 d . . .
C13 C 0.0484(13) 1.0275(9) -0.1495(8) 0.041(4) Uani 1 1 d . A .
H13 H 0.0433 1.0663 -0.1791 0.049 Uiso 1 1 calc R . .
C14 C 0.1021(10) 1.0461(7) -0.0753(7) 0.026(3) Uani 1 1 d . . .
C15 C 0.1144(10) 0.9878(7) -0.0348(7) 0.027(3) Uani 1 1 d U A .
H15 H 0.1529 1.0005 0.0165 0.032 Uiso 1 1 calc R . .
C16 C -0.0563(12) 0.9279(9) -0.2669(8) 0.043(3) Uani 1 1 d U A .
C17 C -0.0482(12) 0.8580(9) -0.3109(8) 0.042(3) Uani 1 1 d U . .
H17 H -0.0093 0.8228 -0.2893 0.050 Uiso 1 1 calc R A .
C18 C -0.0971(13) 0.8408(11) -0.3853(9) 0.054(4) Uani 1 1 d U A .
H18 H -0.0879 0.7943 -0.4167 0.065 Uiso 1 1 calc R . .
C19 C -0.1592(12) 0.8880(11) -0.4169(8) 0.053(4) Uani 1 1 d U . .
C20 C -0.1714(14) 0.9542(12) -0.3755(9) 0.065(5) Uani 1 1 d U A .
H20 H -0.2148 0.9871 -0.3971 0.078 Uiso 1 1 calc R . .
C21 C -0.1185(13) 0.9745(10) -0.2986(8) 0.050(4) Uani 1 1 d U . .
H21 H -0.1264 1.0220 -0.2681 0.060 Uiso 1 1 calc R A .
C22 C -0.3372(13) 0.8322(12) -0.5982(8) 0.059(4) Uani 1 1 d U . .
H22 H -0.4040 0.8254 -0.6330 0.070 Uiso 1 1 calc R . .
C23 C -0.3179(14) 0.8750(14) -0.5254(9) 0.071(5) Uani 1 1 d U . .
H23 H -0.3640 0.9054 -0.5008 0.086 Uiso 1 1 calc R A .
C24 C -0.1817(12) 0.8178(10) -0.5525(8) 0.048(4) Uani 1 1 d U . .
H24 H -0.1141 0.7995 -0.5476 0.058 Uiso 1 1 calc R A .
C25 C 0.1528(10) 1.1277(7) -0.0401(7) 0.025(3) Uani 1 1 d . A .
C26 C 0.1667(12) 1.1825(8) -0.0853(8) 0.038(3) Uani 1 1 d . . .
H26 H 0.1385 1.1680 -0.1387 0.046 Uiso 1 1 calc R A .
C27 C 0.2202(14) 1.2579(9) -0.0555(9) 0.050(4) Uani 1 1 d . A .
H27 H 0.2309 1.2934 -0.0882 0.059 Uiso 1 1 calc R . .
C28 C 0.2572(11) 1.2797(7) 0.0225(8) 0.031(3) Uani 1 1 d . . .
C29 C 0.2440(11) 1.2288(7) 0.0710(7) 0.029(3) Uani 1 1 d . A .
H29 H 0.2682 1.2445 0.1249 0.035 Uiso 1 1 calc R . .
C30 C 0.1933(10) 1.1531(7) 0.0373(6) 0.027(3) Uani 1 1 d . . .
H30 H 0.1864 1.1169 0.0697 0.032 Uiso 1 1 calc R A .
C31 C 0.3958(12) 1.4756(8) 0.0692(8) 0.038(3) Uani 1 1 d . . .
H31 H 0.4370 1.5206 0.0600 0.046 Uiso 1 1 calc R . .
C32 C 0.3729(13) 1.4075(8) 0.0212(9) 0.045(4) Uani 1 1 d . . .
H32 H 0.3971 1.3946 -0.0263 0.055 Uiso 1 1 calc R A .
C33 C 0.2994(11) 1.4002(8) 0.1229(8) 0.035(3) Uani 1 1 d . . .
H33 H 0.2620 1.3807 0.1594 0.042 Uiso 1 1 calc R A .
C34 C 1.1056(12) 0.9376(8) 0.5325(8) 0.039(3) Uani 1 1 d . . .
H34 H 1.0597 0.9451 0.4886 0.047 Uiso 1 1 calc R A .
C35 C 1.1296(13) 0.9870(8) 0.6017(9) 0.048(4) Uani 1 1 d . A .
H35 H 1.1052 1.0349 0.6144 0.058 Uiso 1 1 calc R . .
C36 C 1.2093(12) 0.8883(9) 0.6073(7) 0.039(3) Uani 1 1 d . . .
H36 H 1.2519 0.8537 0.6265 0.046 Uiso 1 1 calc R A .
C37 C 1.2472(10) 0.9843(7) 0.7284(7) 0.028(3) Uani 1 1 d . . .
C38 C 1.2786(12) 1.0623(8) 0.7504(8) 0.039(3) Uani 1 1 d . A .
H38 H 1.2657 1.0952 0.7153 0.047 Uiso 1 1 calc R . .
C39 C 1.3313(11) 1.0930(7) 0.8279(8) 0.035(3) Uani 1 1 d . . .
H39 H 1.3550 1.1470 0.8439 0.042 Uiso 1 1 calc R A .
C40 C 1.3488(10) 1.0461(7) 0.8806(8) 0.029(3) Uani 1 1 d . A .
C41 C 1.3128(10) 0.9657(7) 0.8531(7) 0.026(3) Uani 1 1 d . . .
H41 H 1.3238 0.9313 0.8869 0.031 Uiso 1 1 calc R A .
C42 C 1.2629(10) 0.9371(7) 0.7794(7) 0.029(3) Uani 1 1 d . A .
H42 H 1.2385 0.8832 0.7629 0.035 Uiso 1 1 calc R . .
C43 C 1.3985(9) 1.0780(7) 0.9613(7) 0.026(3) Uani 1 1 d . . .
C44 C 1.4577(10) 1.1552(7) 0.9805(8) 0.029(3) Uani 1 1 d . A .
H44 H 1.4667 1.1840 0.9416 0.035 Uiso 1 1 calc R . .
C45 C 1.5021(11) 1.1875(7) 1.0573(8) 0.032(3) Uani 1 1 d . . .
C46 C 1.4877(10) 1.1461(6) 1.1142(7) 0.024(3) Uani 1 1 d . A .
H46 H 1.5194 1.1686 1.1660 0.028 Uiso 1 1 calc R . .
C47 C 1.4270(10) 1.0714(8) 1.0964(7) 0.030(3) Uani 1 1 d . . .
C48 C 1.3873(10) 1.0393(6) 1.0192(7) 0.024(3) Uani 1 1 d U A .
H48 H 1.3503 0.9874 1.0061 0.028 Uiso 1 1 calc R . .
C49 C 1.4102(10) 1.0302(7) 1.1574(7) 0.026(3) Uani 1 1 d . A .
C50 C 1.4114(13) 1.0698(8) 1.2319(8) 0.042(4) Uani 1 1 d . . .
H50 H 1.4200 1.1245 1.2404 0.051 Uiso 1 1 calc R A .
C51 C 1.4016(12) 1.0367(8) 1.2924(8) 0.040(3) Uani 1 1 d U A .
H51 H 1.4046 1.0671 1.3419 0.048 Uiso 1 1 calc R . .
C52 C 1.3867(10) 0.9564(8) 1.2804(8) 0.033(3) Uani 1 1 d . . .
C53 C 1.3838(10) 0.9124(7) 1.2078(8) 0.029(3) Uani 1 1 d . A .
H53 H 1.3746 0.8577 1.1994 0.035 Uiso 1 1 calc R . .
C54 C 1.3945(10) 0.9502(7) 1.1485(8) 0.030(3) Uani 1 1 d . . .
H54 H 1.3911 0.9201 1.0987 0.036 Uiso 1 1 calc R A .
C55 C 1.3790(12) 0.8877(9) 1.4536(8) 0.045(4) Uani 1 1 d . . .
H55 H 1.4034 0.8864 1.5058 0.055 Uiso 1 1 calc R . .
C56 C 1.4300(12) 0.9348(9) 1.4126(8) 0.041(4) Uani 1 1 d . . .
H56 H 1.4941 0.9722 1.4307 0.049 Uiso 1 1 calc R A .
C57 C 1.2829(11) 0.8620(8) 1.3412(8) 0.033(3) Uani 1 1 d . . .
H57 H 1.2263 0.8408 1.2985 0.039 Uiso 1 1 calc R A .
C58 C 1.5604(10) 1.2685(7) 1.0783(8) 0.030(3) Uani 1 1 d . A .
C59 C 1.6256(12) 1.2986(7) 1.0326(8) 0.034(3) Uani 1 1 d . . .
H59 H 1.6337 1.2668 0.9862 0.041 Uiso 1 1 calc R A .
C60 C 1.6804(11) 1.3746(7) 1.0521(8) 0.035(3) Uani 1 1 d . A .
H60 H 1.7250 1.3945 1.0195 0.042 Uiso 1 1 calc R . .
C61 C 1.6683(12) 1.4205(7) 1.1204(8) 0.039(4) Uani 1 1 d . . .
C62 C 1.6048(12) 1.3922(8) 1.1680(9) 0.040(3) Uani 1 1 d . A .
H62 H 1.6001 1.4231 1.2158 0.048 Uiso 1 1 calc R . .
C63 C 1.5461(11) 1.3159(8) 1.1446(8) 0.035(3) Uani 1 1 d . . .
H63 H 1.4965 1.2973 1.1747 0.043 Uiso 1 1 calc R A .
C64 C 1.8521(12) 1.6002(8) 1.1719(10) 0.048(4) Uani 1 1 d U . .
H64 H 1.9189 1.6339 1.1760 0.058 Uiso 1 1 calc R . .
C65 C 1.8292(13) 1.5267(8) 1.1316(10) 0.049(4) Uani 1 1 d U . .
H65 H 1.8746 1.5003 1.1022 0.059 Uiso 1 1 calc R A .
C66 C 1.6884(12) 1.5545(7) 1.1844(9) 0.039(3) Uani 1 1 d U . .
H66 H 1.6178 1.5505 1.1977 0.047 Uiso 1 1 calc R A .
N1 N 0.2213(9) 0.5982(6) 0.1631(7) 0.034(3) Uani 1 1 d . A .
N2 N 0.1354(9) 0.6665(7) 0.0925(7) 0.038(3) Uani 1 1 d . A .
N3 N -0.2527(10) 0.8019(8) -0.6144(6) 0.044(3) Uani 1 1 d U . .
N4 N -0.2140(10) 0.8633(10) -0.4958(7) 0.058(4) Uani 1 1 d U A .
N5 N 0.3516(9) 1.4720(6) 0.1336(7) 0.032(3) Uani 1 1 d . . .
N6 N 0.3059(9) 1.3582(6) 0.0542(6) 0.033(3) Uani 1 1 d . A .
N7 N 1.1577(9) 0.8754(7) 0.5356(6) 0.035(3) Uani 1 1 d . A .
N8 N 1.1963(9) 0.9541(6) 0.6502(6) 0.029(2) Uani 1 1 d . A .
N9 N 1.2875(9) 0.8426(6) 1.4079(6) 0.030(2) Uani 1 1 d . . .
N10 N 1.3696(8) 0.9167(6) 1.3405(6) 0.029(2) Uani 1 1 d . A .
N11 N 1.7667(9) 1.6199(6) 1.2061(7) 0.037(3) Uani 1 1 d U . .
N12 N 1.7249(9) 1.4977(6) 1.1421(6) 0.035(2) Uani 1 1 d U A .
O1 O 0.3562(8) 0.6494(6) 0.3271(5) 0.042(2) Uani 1 1 d . A .
O2 O 0.4824(9) 0.6302(6) 0.2046(8) 0.062(3) Uani 1 1 d U A .
O3 O 0.6263(7) 0.7393(5) 0.2271(5) 0.035(2) Uani 1 1 d U A .
O4 O 0.4710(13) 0.7281(12) 0.1327(8) 0.125(7) Uani 1 1 d U A .
O5 O 0.4518(9) 0.7519(6) 0.2624(8) 0.058(3) Uani 1 1 d U A .
O6 O 0.8861(7) 0.7777(7) 0.2666(5) 0.063(3) Uani 1 1 d DU A .
O7 O 1.0307(8) 0.8072(7) 0.3764(5) 0.060(3) Uani 1 1 d DU A .
O8 O 1.0581(7) 0.7408(6) 0.2564(5) 0.043(2) Uani 1 1 d DU A .
O9 O 1.0354(13) 0.8679(7) 0.2749(9) 0.128(7) Uani 1 1 d DU A .
O10 O 1.1602(9) 0.6796(6) 0.3611(6) 0.046(3) Uani 1 1 d . A .
O11 O 1.2776(11) 0.7400(8) 0.5246(6) 0.067(4) Uani 1 1 d . A .
O12 O 0.2345(19) 0.4974(14) 0.2822(12) 0.015(4) Uani 0.398(4) 1 d PDU A 1
O13 O 0.4075(16) 0.5010(12) 0.3111(12) 0.025(3) Uani 0.398(4) 1 d PDU A 1
C70 C 0.3120(14) 0.4737(15) 0.3193(13) 0.037(8) Uani 0.398(4) 1 d PDU A 1
C71 C 0.2966(13) 0.4416(10) 0.3864(9) 0.030(7) Uani 0.398(4) 1 d PDU A 1
C72 C 0.2280(17) 0.4732(12) 0.4361(11) 0.052(10) Uani 0.398(4) 1 d PDU A 1
H72 H 0.1956 0.5164 0.4267 0.062 Uiso 0.398(4) 1 calc PR A 1
C73 C 0.209(2) 0.4395(15) 0.4999(13) 0.040(8) Uani 0.398(4) 1 d PDU A 1
H73 H 0.1589 0.4580 0.5309 0.048 Uiso 0.398(4) 1 calc PR A 1
C74 C 0.2629(17) 0.3785(12) 0.5174(11) 0.029(7) Uani 0.398(4) 1 d PDU A 1
C75 C 0.335(2) 0.3492(13) 0.4697(11) 0.032(7) Uani 0.398(4) 1 d PDU A 1
C76 C 0.3474(19) 0.3782(12) 0.4019(11) 0.028(7) Uani 0.398(4) 1 d PDU A 1
C77 C 0.4093(17) 0.3426(11) 0.3494(11) 0.013(5) Uani 0.398(4) 1 d PDU A 1
H77 H 0.4112 0.3579 0.3017 0.015 Uiso 0.398(4) 1 calc PR A 1
C78 C 0.468(2) 0.2838(14) 0.3686(14) 0.031(7) Uani 0.398(4) 1 d PDU A 1
H78 H 0.5172 0.2647 0.3374 0.038 Uiso 0.398(4) 1 calc PR A 1
C79 C 0.452(3) 0.2543(17) 0.4358(15) 0.046(9) Uani 0.398(4) 1 d PDU A 1
H79 H 0.4835 0.2109 0.4458 0.056 Uiso 0.398(4) 1 calc PR A 1
C80 C 0.390(2) 0.2901(18) 0.4880(18) 0.033(8) Uani 0.398(4) 1 d PDU A 1
H80 H 0.3851 0.2736 0.5350 0.040 Uiso 0.398(4) 1 calc PR A 1
C81 C 0.2554(13) 0.3529(15) 0.5894(13) 0.029(7) Uani 0.398(4) 1 d PDU A 1
O15 O 0.1632(14) 0.3341(12) 0.6067(12) 0.023(3) Uani 0.398(4) 1 d PDU . 1
O14 O 0.342(2) 0.3532(18) 0.6356(12) 0.035(5) Uani 0.398(4) 1 d PDU . 1
O23 O 1.044(2) 0.7017(16) 0.4950(18) 0.028(4) Uani 0.398(4) 1 d PU A 1
O16 O 0.3575(14) 0.4115(14) 0.3221(13) 0.040(6) Uani 0.399(8) 1 d PDU A 2
O17 O 0.250(2) 0.4803(14) 0.2697(12) 0.015(4) Uani 0.399(8) 1 d PDU A 2
C83 C 0.2642(15) 0.4323(12) 0.3117(12) 0.021(6) Uani 0.399(8) 1 d PDU A 2
C84 C 0.1847(14) 0.4090(8) 0.3575(9) 0.026(7) Uani 0.399(8) 1 d PDU A 2
C85 C 0.2230(14) 0.4085(12) 0.4361(9) 0.028(7) Uani 0.399(8) 1 d PDU A 2
H85 H 0.2986 0.4218 0.4566 0.033 Uiso 0.399(8) 1 calc PR A 2
C86 C 0.1477(13) 0.3879(16) 0.4836(11) 0.028(7) Uani 0.399(8) 1 d PDU A 2
H86 H 0.1727 0.3883 0.5361 0.034 Uiso 0.399(8) 1 calc PR A 2
C87 C 0.0353(13) 0.3670(14) 0.4522(10) 0.041(9) Uani 0.399(8) 1 d PDU A 2
C88 C -0.0026(13) 0.3603(13) 0.3723(8) 0.016(6) Uani 0.399(8) 1 d PDU A 2
C89 C 0.0720(12) 0.3862(14) 0.3254(8) 0.019(6) Uani 0.399(8) 1 d PDU A 2
C90 C 0.0267(16) 0.3943(16) 0.2493(11) 0.030(7) Uani 0.399(8) 1 d PDU A 2
H90 H 0.0702 0.4205 0.2200 0.036 Uiso 0.399(8) 1 calc PR A 2
C91 C -0.0840(17) 0.3624(18) 0.2191(16) 0.039(8) Uani 0.399(8) 1 d PDU A 2
H91 H -0.1113 0.3561 0.1659 0.047 Uiso 0.399(8) 1 calc PR A 2
C92 C -0.154(3) 0.340(2) 0.2694(16) 0.055(11) Uani 0.399(8) 1 d PDU A 2
H92 H -0.2295 0.3241 0.2509 0.066 Uiso 0.399(8) 1 calc PR A 2
C93 C -0.111(3) 0.3410(17) 0.3470(16) 0.030(7) Uani 0.399(8) 1 d PDU A 2
H93 H -0.1579 0.3281 0.3810 0.036 Uiso 0.399(8) 1 calc PR A 2
C94 C -0.0420(19) 0.3423(10) 0.5008(12) 0.030(7) Uani 0.399(8) 1 d PDU A 2
O18 O -0.0684(17) 0.3937(12) 0.5496(11) 0.034(5) Uani 0.399(8) 1 d PDU A 2
O19 O -0.063(2) 0.2710(11) 0.5005(16) 0.028(4) Uani 0.399(8) 1 d PDU . 2
O20 O 0.4832(17) 0.5181(12) 0.2903(12) 0.025(3) Uani 0.399(8) 1 d PU A 2
O21 O 0.9303(16) 0.7044(11) 0.3347(11) 0.023(3) Uani 0.399(8) 1 d PU A 2
O22 O 0.671(3) 0.6193(17) 0.338(2) 0.035(5) Uani 0.399(8) 1 d PU A 2
O24 O 0.211(4) 0.480(3) 0.251(3) 0.015(4) Uani 0.203(8) 1 d PU A 3
O25 O 0.459(4) 0.508(2) 0.337(3) 0.025(3) Uani 0.203(8) 1 d PU A 3
O26 O 0.654(6) 0.640(4) 0.336(4) 0.035(5) Uani 0.203(8) 1 d PU A 3
O27 O 0.842(3) 0.646(2) 0.359(3) 0.023(3) Uani 0.203(8) 1 d PU A 3
O28 O -0.013(4) 0.283(2) 0.522(3) 0.028(4) Uani 0.203(8) 1 d PDU . 3

loop_
_atom_site_aniso_label
_atom_site_aniso_U_11
_atom_site_aniso_U_22
_atom_site_aniso_U_33
_atom_site_aniso_U_23
_atom_site_aniso_U_13
_atom_site_aniso_U_12
Co1 0.0328(10) 0.0287(10) 0.0295(10) 0.0096(8) 0.0035(8) -0.0033(8)
Co2 0.0434(11) 0.0155(8) 0.0210(9) 0.0017(7) -0.0081(8) -0.0092(7)
Co3 0.0413(11) 0.0459(12) 0.0282(10) 0.0161(9) 0.0074(8) 0.0145(9)
S1 0.0343(19) 0.0339(18) 0.0336(19) 0.0049(15) -0.0057(15) -0.0152(15)
S2 0.038(2) 0.076(3) 0.045(2) -0.031(2) -0.0129(18) 0.010(2)
C1 0.061(11) 0.028(8) 0.065(11) 0.007(8) -0.004(9) 0.006(7)
C2 0.035(8) 0.042(9) 0.069(12) 0.003(8) -0.002(8) 0.004(7)
C3 0.020(6) 0.052(9) 0.018(6) 0.003(6) -0.011(5) -0.003(6)
C4 0.031(7) 0.028(7) 0.026(7) -0.005(6) -0.014(6) -0.006(6)
C5 0.082(14) 0.025(8) 0.087(14) 0.003(9) -0.022(11) 0.014(8)
C6 0.061(11) 0.037(9) 0.060(11) -0.014(8) -0.033(9) -0.006(8)
C7 0.029(7) 0.034(8) 0.033(8) 0.000(6) -0.002(6) -0.010(6)
C8 0.048(9) 0.052(10) 0.037(9) 0.014(7) 0.003(7) 0.007(7)
C9 0.052(9) 0.031(8) 0.036(8) -0.006(6) 0.007(7) 0.003(7)
C10 0.024(7) 0.035(7) 0.030(7) 0.000(6) 0.000(6) -0.002(6)
C11 0.027(7) 0.035(8) 0.031(8) -0.013(6) -0.007(6) -0.012(6)
C12 0.038(8) 0.061(10) 0.019(7) -0.012(7) -0.008(6) 0.019(7)
C13 0.067(10) 0.050(9) 0.020(7) 0.014(6) 0.023(7) 0.033(8)
C14 0.024(6) 0.032(7) 0.017(6) 0.000(5) 0.000(5) 0.000(5)
C15 0.020(5) 0.031(6) 0.020(5) -0.004(5) -0.007(4) -0.002(5)
C16 0.034(8) 0.058(8) 0.030(7) -0.005(6) 0.003(6) 0.010(6)
C17 0.042(8) 0.052(8) 0.025(6) -0.004(6) 0.010(5) 0.002(6)
C18 0.047(9) 0.075(10) 0.029(6) -0.005(7) 0.006(6) -0.004(7)
C19 0.029(7) 0.100(11) 0.015(6) -0.014(6) -0.004(5) 0.006(7)
C20 0.051(10) 0.106(12) 0.023(7) -0.022(8) -0.014(7) 0.025(9)
C21 0.050(7) 0.060(7) 0.028(6) -0.013(5) -0.010(5) 0.013(6)
C22 0.031(7) 0.114(14) 0.019(6) 0.002(7) -0.005(5) -0.003(7)
C23 0.041(8) 0.130(16) 0.031(8) -0.013(8) -0.002(6) 0.023(9)
C24 0.033(7) 0.075(11) 0.029(7) -0.002(7) 0.005(5) -0.001(7)
C25 0.020(6) 0.032(7) 0.021(6) 0.007(5) -0.003(5) -0.001(5)
C26 0.056(9) 0.032(7) 0.019(7) -0.005(6) -0.013(6) 0.011(7)
C27 0.076(12) 0.046(9) 0.035(9) 0.027(7) 0.010(8) 0.012(8)
C28 0.035(7) 0.025(7) 0.033(7) 0.012(6) 0.005(6) 0.000(6)
C29 0.044(8) 0.012(6) 0.025(7) 0.002(5) -0.004(6) -0.003(5)
C30 0.023(6) 0.037(7) 0.011(6) 0.001(5) -0.007(5) -0.013(5)
C31 0.045(8) 0.029(7) 0.038(8) 0.011(6) 0.010(7) -0.009(6)
C32 0.061(10) 0.037(8) 0.040(9) 0.017(7) 0.018(8) -0.009(7)
C33 0.033(7) 0.043(8) 0.024(7) 0.008(6) 0.004(6) -0.006(6)
C34 0.039(8) 0.028(7) 0.040(8) 0.009(6) -0.012(6) -0.015(6)
C35 0.058(10) 0.012(6) 0.061(10) 0.006(7) -0.024(8) -0.001(6)
C36 0.050(9) 0.050(9) 0.019(7) 0.014(6) -0.001(6) 0.018(7)
C37 0.031(7) 0.026(7) 0.023(7) 0.007(5) -0.003(5) -0.001(5)
C38 0.053(9) 0.028(7) 0.030(8) 0.010(6) -0.005(7) -0.004(6)
C39 0.041(8) 0.018(6) 0.033(8) 0.005(6) -0.012(6) -0.020(6)
C40 0.024(6) 0.026(7) 0.038(8) 0.010(6) 0.003(6) 0.002(5)
C41 0.024(6) 0.024(6) 0.029(7) 0.009(5) 0.008(5) -0.003(5)
C42 0.027(7) 0.019(6) 0.033(7) -0.003(5) -0.003(6) -0.007(5)
C43 0.018(6) 0.025(6) 0.028(7) 0.003(5) -0.006(5) -0.009(5)
C44 0.023(6) 0.026(7) 0.040(8) 0.003(6) 0.008(6) 0.005(5)
C45 0.030(7) 0.016(6) 0.043(8) -0.007(6) 0.006(6) -0.001(5)
C46 0.027(6) 0.013(6) 0.026(7) 0.003(5) -0.001(5) -0.009(5)
C47 0.025(7) 0.037(7) 0.024(7) -0.001(6) 0.000(5) 0.001(6)
C48 0.026(5) 0.006(5) 0.033(6) 0.002(4) 0.003(5) -0.009(4)
C49 0.027(7) 0.023(6) 0.025(7) 0.002(5) 0.007(5) -0.002(5)
C50 0.055(10) 0.021(7) 0.040(9) -0.007(6) 0.003(7) -0.008(6)
C51 0.046(7) 0.027(6) 0.033(6) -0.008(5) -0.003(5) -0.011(5)
C52 0.017(6) 0.035(7) 0.046(8) 0.009(6) 0.004(6) -0.002(5)
C53 0.026(7) 0.012(6) 0.044(8) 0.001(5) 0.005(6) -0.005(5)
C54 0.032(7) 0.020(6) 0.032(7) -0.002(5) 0.003(6) -0.005(5)
C55 0.044(9) 0.053(9) 0.028(8) 0.008(7) -0.017(7) -0.007(7)
C56 0.030(8) 0.053(9) 0.029(8) 0.004(7) -0.011(6) -0.005(7)
C57 0.034(7) 0.031(7) 0.026(7) 0.002(6) -0.006(6) -0.003(6)
C58 0.025(7) 0.023(7) 0.034(7) 0.002(6) -0.005(6) -0.005(5)
C59 0.053(9) 0.020(6) 0.028(7) -0.001(5) 0.014(6) 0.002(6)
C60 0.034(8) 0.020(7) 0.044(8) -0.003(6) 0.004(6) -0.003(6)
C61 0.044(8) 0.018(7) 0.043(9) 0.001(6) -0.018(7) 0.000(6)
C62 0.047(9) 0.026(7) 0.037(8) -0.002(6) -0.001(7) -0.009(6)
C63 0.032(7) 0.035(8) 0.032(7) 0.000(6) -0.001(6) -0.009(6)
C64 0.039(7) 0.016(6) 0.072(10) -0.011(6) -0.008(7) -0.010(5)
C65 0.043(7) 0.016(6) 0.076(11) -0.009(6) 0.004(7) -0.010(5)
C66 0.041(7) 0.016(6) 0.052(9) -0.004(6) -0.005(6) 0.002(5)
N1 0.028(6) 0.028(6) 0.040(7) 0.001(5) -0.001(5) -0.004(5)
N2 0.029(6) 0.037(7) 0.036(7) -0.008(5) -0.009(5) 0.001(5)
N3 0.043(6) 0.062(8) 0.019(5) 0.001(5) 0.009(4) -0.010(6)
N4 0.030(6) 0.109(11) 0.025(6) -0.008(6) 0.002(5) 0.008(7)
N5 0.038(6) 0.017(5) 0.041(7) 0.011(5) 0.010(5) -0.004(5)
N6 0.043(7) 0.027(6) 0.027(6) 0.012(5) 0.000(5) -0.008(5)
N7 0.034(6) 0.048(7) 0.025(6) 0.013(5) 0.000(5) 0.010(5)
N8 0.042(6) 0.017(5) 0.029(6) 0.009(4) 0.007(5) 0.004(5)
N9 0.032(6) 0.034(6) 0.023(6) 0.007(5) 0.000(5) 0.002(5)
N10 0.028(6) 0.017(5) 0.031(6) -0.008(4) 0.004(5) -0.012(4)
N11 0.034(5) 0.019(4) 0.042(6) -0.007(4) -0.017(4) -0.007(4)
N12 0.034(5) 0.019(4) 0.035(5) -0.014(4) -0.013(4) -0.009(4)
O1 0.041(6) 0.045(6) 0.029(5) -0.008(4) 0.000(4) 0.001(5)
O2 0.060(7) 0.027(5) 0.098(9) -0.004(5) 0.051(7) -0.008(5)
O3 0.032(4) 0.030(5) 0.040(5) 0.009(4) 0.003(4) -0.002(4)
O4 0.085(10) 0.198(16) 0.068(7) 0.090(10) -0.043(7) -0.080(11)
O5 0.041(6) 0.029(5) 0.101(8) 0.000(5) 0.022(6) 0.000(5)
O6 0.051(5) 0.113(10) 0.025(5) 0.011(6) -0.005(4) 0.032(6)
O7 0.053(7) 0.095(9) 0.023(5) -0.013(5) -0.014(4) 0.037(6)
O8 0.033(5) 0.063(6) 0.025(5) 0.001(4) 0.002(4) -0.004(4)
O9 0.143(14) 0.074(8) 0.149(15) 0.047(10) -0.038(13) -0.010(9)
O10 0.055(7) 0.047(6) 0.044(6) 0.014(5) 0.023(5) 0.015(5)
O11 0.094(10) 0.096(10) 0.036(6) 0.039(7) 0.022(6) 0.058(8)
O12 0.011(6) 0.015(6) 0.014(6) 0.000(5) -0.006(4) -0.002(4)
O13 0.028(6) 0.024(5) 0.024(5) 0.007(4) 0.001(4) 0.008(5)
C70 0.038(12) 0.038(11) 0.034(11) 0.008(9) 0.005(9) 0.008(9)
C71 0.033(11) 0.030(10) 0.026(10) 0.004(8) 0.003(8) 0.006(8)
C72 0.052(13) 0.058(13) 0.048(13) 0.017(9) 0.011(9) 0.011(9)
C73 0.044(12) 0.041(12) 0.039(12) 0.011(9) 0.014(9) 0.009(9)
C74 0.026(10) 0.037(11) 0.021(10) 0.002(8) 0.000(8) 0.007(8)
C75 0.037(11) 0.030(11) 0.029(11) 0.006(8) 0.009(8) 0.002(8)
C76 0.028(10) 0.029(10) 0.029(10) 0.007(8) 0.003(8) 0.009(8)
C77 0.015(9) 0.004(8) 0.017(9) -0.001(7) 0.002(7) -0.004(7)
C78 0.034(11) 0.029(10) 0.028(11) 0.004(8) 0.004(8) 0.001(8)
C79 0.046(12) 0.047(12) 0.047(12) 0.015(9) 0.005(9) 0.007(9)
C80 0.031(11) 0.035(11) 0.034(11) 0.011(9) 0.002(8) 0.005(8)
C81 0.028(10) 0.027(10) 0.030(11) 0.007(8) -0.002(8) 0.007(8)
O15 0.021(5) 0.025(5) 0.022(5) 0.006(4) 0.006(4) -0.003(4)
O14 0.035(6) 0.036(7) 0.033(7) 0.007(5) 0.002(5) 0.003(5)
O23 0.030(6) 0.026(7) 0.026(5) 0.009(5) 0.002(5) 0.000(5)
O16 0.036(9) 0.043(9) 0.042(9) 0.018(8) -0.001(7) 0.010(8)
O17 0.011(6) 0.015(6) 0.014(6) 0.000(5) -0.006(4) -0.002(4)
C83 0.021(10) 0.017(9) 0.024(10) 0.003(8) 0.002(8) 0.003(8)
C84 0.029(10) 0.024(10) 0.026(10) 0.012(8) 0.004(8) -0.004(8)
C85 0.023(10) 0.029(10) 0.026(10) 0.001(8) 0.005(8) -0.007(8)
C86 0.029(10) 0.032(10) 0.024(10) 0.013(8) 0.004(8) 0.001(8)
C87 0.044(12) 0.035(11) 0.046(12) 0.013(9) 0.010(9) 0.012(9)
C88 0.011(9) 0.017(9) 0.017(9) 0.006(7) -0.003(7) -0.004(7)
C89 0.012(9) 0.020(9) 0.019(9) 0.000(8) -0.002(7) -0.005(7)
C90 0.015(10) 0.044(11) 0.020(10) -0.012(8) 0.002(8) -0.005(8)
C91 0.041(12) 0.037(11) 0.037(12) 0.009(9) 0.005(9) 0.004(9)
C92 0.051(13) 0.060(14) 0.052(13) 0.012(9) 0.009(9) 0.007(9)
C93 0.032(11) 0.032(11) 0.032(11) 0.012(8) 0.012(8) 0.008(8)
C94 0.035(11) 0.026(10) 0.029(11) 0.006(8) 0.005(8) 0.009(8)
O18 0.032(9) 0.034(9) 0.032(9) -0.003(7) 0.007(7) 0.003(7)
O19 0.030(6) 0.026(7) 0.026(5) 0.009(5) 0.002(5) 0.000(5)
O20 0.028(6) 0.024(5) 0.024(5) 0.007(4) 0.001(4) 0.008(5)
O21 0.021(5) 0.025(5) 0.022(5) 0.006(4) 0.006(4) -0.003(4)
O22 0.035(6) 0.036(7) 0.033(7) 0.007(5) 0.002(5) 0.003(5)
O24 0.011(6) 0.015(6) 0.014(6) 0.000(5) -0.006(4) -0.002(4)
O25 0.028(6) 0.024(5) 0.024(5) 0.007(4) 0.001(4) 0.008(5)
O26 0.035(6) 0.036(7) 0.033(7) 0.007(5) 0.002(5) 0.003(5)
O27 0.021(5) 0.025(5) 0.022(5) 0.006(4) 0.006(4) -0.003(4)
O28 0.030(6) 0.026(7) 0.026(5) 0.009(5) 0.002(5) 0.000(5)

loop_
_atom_type_symbol
_atom_type_description
_atom_type_scat_dispersion_real
_atom_type_scat_dispersion_imag
_atom_type_scat_source
C C 0.0033 0.0016 'International Tables Vol C Tables 4.2.6.8 and 6.1.1.4'
H H 0.0000 0.0000 'International Tables Vol C Tables 4.2.6.8 and 6.1.1.4'
N N 0.0061 0.0033 'International Tables Vol C Tables 4.2.6.8 and 6.1.1.4'
O O 0.0106 0.0060 'International Tables Vol C Tables 4.2.6.8 and 6.1.1.4'
S S 0.1246 0.1234 'International Tables Vol C Tables 4.2.6.8 and 6.1.1.4'
Co Co 0.3494 0.9721 'International Tables Vol C Tables 4.2.6.8 and 6.1.1.4'

loop_
_geom_angle_atom_site_label_1
_geom_angle_atom_site_label_2
_geom_angle_atom_site_label_3
_geom_angle
_geom_angle_site_symmetry_1
_geom_angle_site_symmetry_3
O2 Co1 O13 108.3(6) . .
O2 Co1 O17 164.2(7) . .
O13 Co1 O17 56.0(8) . .
O2 Co1 N5 92.8(4) . 1_545
O13 Co1 N5 95.2(7) . 1_545
O17 Co1 N5 87.8(7) . 1_545
O2 Co1 N1 100.1(5) . .
O13 Co1 N1 150.8(6) . .
O17 Co1 N1 95.7(7) . .
N5 Co1 N1 90.1(4) 1_545 .
O2 Co1 O1 86.5(4) . .
O13 Co1 O1 82.1(6) . .
O17 Co1 O1 92.1(7) . .
N5 Co1 O1 176.8(4) 1_545 .
N1 Co1 O1 93.0(4) . .
O2 Co1 O12 165.0(7) . .
O13 Co1 O12 60.5(7) . .
O17 Co1 O12 11.5(11) . .
N5 Co1 O12 98.0(7) 1_545 .
N1 Co1 O12 90.4(6) . .
O1 Co1 O12 82.2(7) . .
O2 Co1 O20 80.1(7) . .
O13 Co1 O20 29.7(7) . .
O17 Co1 O20 84.2(8) . .
N5 Co1 O20 87.6(6) 1_545 .
N1 Co1 O20 177.7(6) . .
O1 Co1 O20 89.3(6) . .
O12 Co1 O20 89.9(7) . .
O2 Co1 O24 177.1(12) . .
O13 Co1 O24 70.0(13) . .
O17 Co1 O24 14.1(12) . .
N5 Co1 O24 85.1(12) 1_545 .
N1 Co1 O24 81.9(12) . .
O1 Co1 O24 95.5(12) . .
O12 Co1 O24 15.5(11) . .
O20 Co1 O24 97.9(13) . .
O2 Co1 C70 138.3(6) . .
O13 Co1 C70 30.3(4) . .
O17 Co1 C70 26.4(8) . .
N5 Co1 C70 96.1(6) 1_545 .
N1 Co1 C70 120.5(5) . .
O1 Co1 C70 82.4(6) . .
O12 Co1 C70 30.2(4) . .
O20 Co1 C70 59.7(7) . .
O24 Co1 C70 40.4(12) . .
O3 Co2 O6 105.0(4) . .
O3 Co2 O26 91(2) . .
O6 Co2 O26 164(2) . .
O3 Co2 N11 92.5(4) . 1_444
O6 Co2 N11 91.2(5) . 1_444
O26 Co2 N11 88.7(18) . 1_444
O3 Co2 N3 92.1(5) . 1_656
O6 Co2 N3 91.2(4) . 1_656
O26 Co2 N3 87.5(18) . 1_656
N11 Co2 N3 174.1(5) 1_444 1_656
O3 Co2 O27 155.9(11) . .
O6 Co2 O27 97.8(11) . .
O26 Co2 O27 67(2) . .
N11 Co2 O27 79.1(12) 1_444 .
N3 Co2 O27 95.2(12) 1_656 .
O3 Co2 O22 99.6(9) . .
O6 Co2 O22 154.6(9) . .
O26 Co2 O22 11(2) . .
N11 Co2 O22 81.1(9) 1_444 .
N3 Co2 O22 94.4(9) 1_656 .
O27 Co2 O22 57.1(13) . .
O3 Co2 O21 160.1(6) . .
O6 Co2 O21 56.0(6) . .
O26 Co2 O21 108(2) . .
N11 Co2 O21 83.0(6) 1_444 .
N3 Co2 O21 93.9(6) 1_656 .
O27 Co2 O21 41.8(11) . .
O22 Co2 O21 98.9(9) . .
O3 Co2 O14 96.4(6) . 2_666
O6 Co2 O14 156.3(6) . 2_666
O26 Co2 O14 11(2) . 2_666
N11 Co2 O14 98.0(8) 1_444 2_666
N3 Co2 O14 77.7(8) 1_656 2_666
O27 Co2 O14 63.0(12) . 2_666
O22 Co2 O14 17.1(9) . 2_666
O21 Co2 O14 103.4(7) . 2_666
O3 Co2 O15 152.8(5) . 2_666
O6 Co2 O15 100.9(5) . 2_666
O26 Co2 O15 64(2) . 2_666
N11 Co2 O15 95.4(6) 1_444 2_666
N3 Co2 O15 78.8(7) 1_656 2_666
O27 Co2 O15 16.7(11) . 2_666
O22 Co2 O15 56.3(9) . 2_666
O21 Co2 O15 47.1(6) . 2_666
O14 Co2 O15 56.7(6) 2_666 2_666
O19 Co3 N7 83.5(8) 2_666 .
O19 Co3 O7 91.0(10) 2_666 .
N7 Co3 O7 92.4(4) . .
O19 Co3 N9 171.0(10) 2_666 1_554
N7 Co3 N9 92.1(4) . 1_554
O7 Co3 N9 97.1(4) . 1_554
O19 Co3 O11 81.7(10) 2_666 .
N7 Co3 O11 90.5(5) . .
O7 Co3 O11 171.8(5) . .
N9 Co3 O11 90.5(5) 1_554 .
O19 Co3 O10 94.3(8) 2_666 .
N7 Co3 O10 177.7(4) . .
O7 Co3 O10 88.3(4) . .
N9 Co3 O10 90.0(4) 1_554 .
O11 Co3 O10 88.6(5) . .
O19 Co3 O28 16.1(13) 2_666 2_666
N7 Co3 O28 90.5(13) . 2_666
O7 Co3 O28 76.2(10) . 2_666
N9 Co3 O28 172.9(12) 1_554 2_666
O11 Co3 O28 96.1(10) . 2_666
O10 Co3 O28 87.6(13) . 2_666
O19 Co3 O23 9.3(13) 2_666 .
N7 Co3 O23 92.8(8) . .
O7 Co3 O23 90.7(8) . .
N9 Co3 O23 170.6(8) 1_554 .
O11 Co3 O23 81.5(8) . .
O10 Co3 O23 85.0(8) . .
O28 Co3 O23 14.8(11) 2_666 .
O5 S1 O2 108.7(6) . .
O5 S1 O4 108.6(11) . .
O2 S1 O4 109.1(10) . .
O5 S1 O3 111.6(6) . .
O2 S1 O3 111.4(7) . .
O4 S1 O3 107.3(7) . .
O6 S2 O7 120.1(6) . .
O6 S2 O8 115.5(6) . .
O7 S2 O8 114.3(6) . .
O6 S2 O9 100.5(7) . .
O7 S2 O9 101.0(7) . .
O8 S2 O9 100.6(7) . .
C2 C1 N1 111.3(14) . .
C1 C2 N2 104.8(14) . .
N1 C3 N2 112.1(12) . .
C9 C4 C5 119.1(14) . .
C9 C4 N2 121.3(12) . .
C5 C4 N2 119.6(12) . .
C4 C5 C6 121.6(15) . .
C7 C6 C5 117.5(16) . .
C8 C7 C6 119.2(15) . .
C8 C7 C10 123.2(13) . .
C6 C7 C10 117.6(13) . .
C7 C8 C9 121.1(15) . .
C4 C9 C8 121.4(15) . .
C11 C10 C15 117.5(13) . .
C11 C10 C7 121.5(12) . .
C15 C10 C7 121.0(11) . .
C10 C11 C12 123.7(13) . .
C11 C12 C13 118.5(12) . .
C11 C12 C16 121.0(14) . .
C13 C12 C16 120.1(14) . .
C14 C13 C12 119.5(13) . .
C13 C14 C15 119.2(12) . .
C13 C14 C25 120.1(12) . .
C15 C14 C25 120.6(10) . .
C14 C15 C10 121.4(11) . .
C21 C16 C17 118.9(14) . .
C21 C16 C12 121.2(13) . .
C17 C16 C12 119.8(14) . .
C18 C17 C16 118.3(16) . .
C17 C18 C19 122.4(17) . .
C20 C19 C18 120.5(14) . .
C20 C19 N4 120.5(17) . .
C18 C19 N4 119.0(16) . .
C19 C20 C21 118.2(17) . .
C16 C21 C20 121.6(16) . .
N3 C22 C23 111.7(14) . .
C22 C23 N4 103.2(15) . .
N3 C24 N4 111.9(15) . .
C30 C25 C26 115.7(12) . .
C30 C25 C14 123.3(11) . .
C26 C25 C14 120.9(11) . .
C25 C26 C27 122.8(12) . .
C28 C27 C26 118.4(13) . .
C27 C28 C29 121.9(13) . .
C27 C28 N6 118.8(12) . .
C29 C28 N6 119.2(12) . .
C28 C29 C30 117.0(12) . .
C25 C30 C29 124.1(12) . .
C32 C31 N5 110.5(12) . .
C31 C32 N6 106.8(13) . .
N5 C33 N6 111.8(12) . .
C35 C34 N7 109.8(13) . .
C34 C35 N8 106.9(13) . .
N7 C36 N8 113.9(12) . .
C38 C37 C42 121.0(12) . .
C38 C37 N8 117.5(11) . .
C42 C37 N8 121.4(11) . .
C37 C38 C39 118.0(12) . .
C40 C39 C38 121.9(12) . .
C39 C40 C41 116.5(12) . .
C39 C40 C43 121.8(11) . .
C41 C40 C43 121.6(11) . .
C42 C41 C40 121.2(12) . .
C41 C42 C37 121.4(12) . .
C48 C43 C44 118.4(11) . .
C48 C43 C40 123.4(11) . .
C44 C43 C40 118.1(11) . .
C45 C44 C43 118.9(12) . .
C46 C45 C44 120.6(11) . .
C46 C45 C58 119.9(12) . .
C44 C45 C58 119.4(12) . .
C45 C46 C47 121.0(11) . .
C48 C47 C46 117.3(12) . .
C48 C47 C49 122.8(12) . .
C46 C47 C49 119.9(11) . .
C43 C48 C47 123.7(11) . .
C54 C49 C50 114.5(12) . .
C54 C49 C47 124.5(12) . .
C50 C49 C47 121.0(12) . .
C51 C50 C49 125.0(13) . .
C50 C51 C52 118.2(13) . .
C53 C52 C51 120.5(13) . .
C53 C52 N10 117.8(12) . .
C51 C52 N10 121.7(13) . .
C54 C53 C52 118.2(11) . .
C53 C54 C49 123.6(12) . .
C56 C55 N9 109.8(12) . .
N10 C56 C55 105.7(12) . .
N9 C57 N10 111.5(11) . .
C59 C58 C63 118.7(12) . .
C59 C58 C45 121.9(12) . .
C63 C58 C45 119.4(12) . .
C58 C59 C60 122.0(12) . .
C61 C60 C59 118.4(13) . .
C62 C61 C60 121.2(13) . .
C62 C61 N12 119.4(13) . .
C60 C61 N12 119.4(14) . .
C61 C62 C63 118.9(13) . .
C58 C63 C62 120.6(13) . .
C65 C64 N11 111.3(13) . .
C64 C65 N12 105.9(14) . .
N12 C66 N11 110.9(13) . .
C3 N1 C1 104.8(12) . .
C3 N1 Co1 127.2(9) . .
C1 N1 Co1 127.0(10) . .
C3 N2 C2 106.9(13) . .
C3 N2 C4 126.1(12) . .
C2 N2 C4 126.6(12) . .
C24 N3 C22 106.8(13) . .
C24 N3 Co2 122.4(12) . 1_454
C22 N3 Co2 128.1(10) . 1_454
C24 N4 C23 106.1(13) . .
C24 N4 C19 127.3(14) . .
C23 N4 C19 126.2(13) . .
C33 N5 C31 105.6(11) . .
C33 N5 Co1 125.0(9) . 1_565
C31 N5 Co1 129.3(8) . 1_565
C33 N6 C32 105.2(11) . .
C33 N6 C28 127.3(11) . .
C32 N6 C28 127.5(12) . .
C36 N7 C34 104.2(12) . .
C36 N7 Co3 126.3(10) . .
C34 N7 Co3 129.5(9) . .
C36 N8 C35 105.1(11) . .
C36 N8 C37 125.8(11) . .
C35 N8 C37 129.0(11) . .
C57 N9 C55 105.9(12) . .
C57 N9 Co3 127.1(9) . 1_556
C55 N9 Co3 124.7(9) . 1_556
C56 N10 C57 107.1(11) . .
C56 N10 C52 125.1(11) . .
C57 N10 C52 127.2(11) . .
C64 N11 C66 104.3(11) . .
C64 N11 Co2 131.8(9) . 1_666
C66 N11 Co2 122.7(10) . 1_666
C66 N12 C65 107.6(11) . .
C66 N12 C61 123.5(13) . .
C65 N12 C61 128.6(12) . .
S1 O2 Co1 133.2(7) . .
S1 O3 Co2 137.5(6) . .
S2 O6 Co2 131.9(7) . .
S2 O7 Co3 133.2(6) . .
C70 O12 Co1 90.0(16) . .
C70 O13 Co1 93.4(14) . .
O12 C70 O13 116(2) . .
O12 C70 C71 120.5(15) . .
O13 C70 C71 119.9(14) . .
O12 C70 Co1 59.8(14) . .
O13 C70 Co1 56.2(12) . .
C71 C70 Co1 165.6(12) . .
C76 C71 C72 120.1(10) . .
C76 C71 C70 120.5(11) . .
C72 C71 C70 119.4(13) . .
C73 C72 C71 119.5(11) . .
C74 C73 C72 120.4(10) . .
C73 C74 C75 119.9(9) . .
C73 C74 C81 119.6(11) . .
C75 C74 C81 120.0(10) . .
C80 C75 C74 119.6(16) . .
C80 C75 C76 120.7(16) . .
C74 C75 C76 119.7(11) . .
C71 C76 C77 120.4(12) . .
C71 C76 C75 120.0(10) . .
C77 C76 C75 119.6(11) . .
C76 C77 C78 120.0(11) . .
C77 C78 C79 118.9(13) . .
C80 C79 C78 120(2) . .
C75 C80 C79 120(3) . .
O15 C81 O14 121(2) . .
O15 C81 C74 119.9(15) . .
O14 C81 C74 119.3(15) . .
C81 O15 Co2 90.1(14) . 2_666
C81 O14 Co2 90.9(16) . 2_666
C83 O17 Co1 136.6(19) . .
O17 C83 O16 118(2) . .
O17 C83 C84 122.4(15) . .
O16 C83 C84 118.8(14) . .
C89 C84 C85 120.5(10) . .
C89 C84 C83 121.5(11) . .
C85 C84 C83 118.0(13) . .
C86 C85 C84 119.9(11) . .
C87 C86 C85 119.6(10) . .
C86 C87 C88 121.0(10) . .
C86 C87 C94 119.4(11) . .
C88 C87 C94 119.2(11) . .
C93 C88 C87 117.4(16) . .
C93 C88 C89 122.6(16) . .
C87 C88 C89 119.1(11) . .
C84 C89 C88 119.2(10) . .
C84 C89 C90 122.9(12) . .
C88 C89 C90 117.6(10) . .
C91 C90 C89 118.8(13) . .
C90 C91 C92 119(2) . .
C93 C92 C91 120(3) . .
C88 C93 C92 120(3) . .
O19 C94 O18 123(2) . .
O19 C94 C87 117.6(15) . .
O18 C94 C87 118.0(15) . .
C94 O19 Co3 129(2) . 2_666

loop_
_geom_bond_atom_site_label_1
_geom_bond_atom_site_label_2
_geom_bond_distance
_geom_bond_site_symmetry_2
Co1 O2 2.077(10) .
Co1 O13 2.10(2) .
Co1 O17 2.10(2) .
Co1 N5 2.104(11) 1_545
Co1 N1 2.109(12) .
Co1 O1 2.153(9) .
Co1 O12 2.18(2) .
Co1 O20 2.18(2) .
Co1 O24 2.25(4) .
Co1 C70 2.52(2) .
Co2 O3 2.001(9) .
Co2 O6 2.025(11) .
Co2 O26 2.07(8) .
Co2 N11 2.095(11) 1_444
Co2 N3 2.124(12) 1_656
Co2 O27 2.16(4) .
Co2 O22 2.23(3) .
Co2 O21 2.27(2) .
Co2 O14 2.31(3) 2_666
Co2 O15 2.33(2) 2_666
Co3 O19 1.88(2) 2_666
Co3 N7 2.091(12) .
Co3 O7 2.092(9) .
Co3 N9 2.116(11) 1_554
Co3 O11 2.155(11) .
Co3 O10 2.179(11) .
Co3 O28 2.23(5) 2_666
Co3 O23 2.25(3) .
S1 O5 1.437(12) .
S1 O2 1.448(11) .
S1 O4 1.456(13) .
S1 O3 1.465(10) .
S2 O6 1.383(9) .
S2 O7 1.397(9) .
S2 O8 1.420(9) .
S2 O9 1.569(11) .
C1 C2 1.34(2) .
C1 N1 1.359(19) .
C2 N2 1.390(19) .
C3 N1 1.312(18) .
C3 N2 1.326(16) .
C4 C9 1.311(19) .
C4 C5 1.37(2) .
C4 N2 1.462(18) .
C5 C6 1.41(2) .
C6 C7 1.37(2) .
C7 C8 1.37(2) .
C7 C10 1.51(2) .
C8 C9 1.37(2) .
C10 C11 1.342(18) .
C10 C15 1.392(17) .
C11 C12 1.36(2) .
C12 C13 1.41(2) .
C12 C16 1.545(19) .
C13 C14 1.365(18) .
C14 C15 1.388(18) .
C14 C25 1.496(17) .
C16 C21 1.36(2) .
C16 C17 1.38(2) .
C17 C18 1.35(2) .
C18 C19 1.37(2) .
C19 C20 1.32(2) .
C19 N4 1.445(18) .
C20 C21 1.40(2) .
C22 N3 1.30(2) .
C22 C23 1.36(2) .
C23 N4 1.40(2) .
C24 N3 1.283(18) .
C24 N4 1.33(2) .
C25 C30 1.381(16) .
C25 C26 1.390(19) .
C26 C27 1.39(2) .
C27 C28 1.38(2) .
C28 C29 1.380(17) .
C28 N6 1.432(16) .
C29 C30 1.402(16) .
C31 C32 1.33(2) .
C31 N5 1.364(17) .
C32 N6 1.406(17) .
C33 N5 1.328(17) .
C33 N6 1.346(17) .
C34 C35 1.36(2) .
C34 N7 1.371(18) .
C35 N8 1.383(17) .
C36 N7 1.322(17) .
C36 N8 1.330(17) .
C37 C38 1.365(18) .
C37 C42 1.366(18) .
C37 N8 1.432(16) .
C38 C39 1.429(18) .
C39 C40 1.387(18) .
C40 C41 1.421(17) .
C40 C43 1.472(18) .
C41 C42 1.355(18) .
C43 C48 1.365(17) .
C43 C44 1.432(17) .
C44 C45 1.399(19) .
C45 C46 1.387(18) .
C45 C58 1.486(17) .
C46 C47 1.402(17) .
C47 C48 1.394(17) .
C47 C49 1.453(18) .
C49 C54 1.394(17) .
C49 C50 1.395(18) .
C50 C51 1.34(2) .
C51 C52 1.394(19) .
C52 C53 1.392(19) .
C52 N10 1.423(17) .
C53 C54 1.376(18) .
C55 C56 1.37(2) .
C55 N9 1.372(18) .
C56 N10 1.363(17) .
C57 N9 1.304(17) .
C57 N10 1.365(16) .
C58 C59 1.371(19) .
C58 C63 1.384(19) .
C59 C60 1.395(18) .
C60 C61 1.39(2) .
C61 C62 1.37(2) .
C61 N12 1.421(16) .
C62 C63 1.418(18) .
C64 C65 1.352(19) .
C64 N11 1.37(2) .
C65 N12 1.397(19) .
C66 N12 1.332(18) .
C66 N11 1.379(17) .
N3 Co2 2.124(12) 1_454
N5 Co1 2.104(11) 1_565
N9 Co3 2.116(11) 1_556
N11 Co2 2.095(11) 1_666
O12 C70 1.265(17) .
O13 C70 1.273(17) .
C70 C71 1.45(2) .
C71 C76 1.425(19) .
C71 C72 1.429(16) .
C72 C73 1.426(15) .
C73 C74 1.422(14) .
C74 C75 1.428(14) .
C74 C81 1.46(2) .
C75 C80 1.40(4) .
C75 C76 1.431(15) .
C76 C77 1.428(13) .
C77 C78 1.429(15) .
C78 C79 1.434(16) .
C79 C80 1.433(17) .
C81 O15 1.263(17) .
C81 O14 1.271(17) .
O15 Co2 2.33(2) 2_666
O14 Co2 2.31(3) 2_666
O16 C83 1.277(16) .
O17 C83 1.255(16) .
C83 C84 1.45(2) .
C84 C89 1.425(19) .
C84 C85 1.428(15) .
C85 C86 1.421(14) .
C86 C87 1.417(14) .
C87 C88 1.424(14) .
C87 C94 1.48(2) .
C88 C93 1.34(4) .
C88 C89 1.437(15) .
C89 C90 1.444(14) .
C90 C91 1.418(16) .
C91 C92 1.421(17) .
C92 C93 1.417(17) .
C94 O19 1.265(17) .
C94 O18 1.268(16) .
O19 Co3 1.88(2) 2_666
O28 Co3 2.23(5) 2_666

loop_
_platon_squeeze_void_nr
_platon_squeeze_void_average_x
_platon_squeeze_void_average_y
_platon_squeeze_void_average_z
_platon_squeeze_void_volume
_platon_squeeze_void_count_electrons
_platon_squeeze_void_content
1 0.050 0.470 0.690 11 7 ' '
2 0.222 0.222 0.250 20 5 ' '
3 0.312 0.570 0.631 34 7 ' '
4 0.420 0.595 0.484 10 2 ' '
5 0.583 0.405 0.512 11 4 ' '
6 0.694 0.433 0.365 33 8 ' '
7 0.777 0.777 0.750 20 4 ' '
8 0.958 0.532 0.308 11 8 ' '
